data_4075978
loop_
_publ_author_name
'Myers, William H.'
'Welch, Kevin D.'
'Graham, Peter M.'
'Keller, Andrew'
'Sabat, Michal'
'Trindle, Carl O.'
'Harman, W. Dean'

_publ_section_title
;
 Tungsten(0) and Rhenium(I)\h2-Pyrrole Complexes:&#x00A0; Dearomatization
 of Pyrroles and Their Facile Isomerizations, Protonations, and Reductions
;
_journal_issue 22
_journal_name_full Organometallics
_journal_page_first 5267
_journal_paper_doi 10.1021/om050393g
_journal_volume 24
_journal_year 2005
_chemical_formula_sum 'C20 H31 B F3 N8 O4 P S W'
_chemical_formula_weight 762.22
_chemical_name_systematic
; 
 ? 
;
_space_group_IT_number 14
_symmetry_cell_setting monoclinic
_symmetry_space_group_name_Hall '-P 2yn'
_symmetry_space_group_name_H-M 'P 1 21/n 1'
_atom_sites_solution_hydrogens mixed
_atom_sites_solution_primary direct
_atom_sites_solution_secondary difmap
_audit_creation_method SHELXL-97
_cell_angle_alpha 90.00
_cell_angle_beta 95.873(3)
_cell_angle_gamma 90.00
_cell_formula_units_Z 4
_cell_length_a 12.5925(16)
_cell_length_b 8.6493(11)
_cell_length_c 26.535(4)
_cell_measurement_reflns_used 7112
_cell_measurement_temperature 153(2)
_cell_measurement_theta_max 32.456
_cell_measurement_theta_min 2.689
_cell_volume 2874.9(7)
_computing_cell_refinement 'Bruker SMART'
_computing_data_collection 'Bruker SMART'
_computing_data_reduction 'Bruker SHELXTL'
_computing_molecular_graphics 'Bruker SHELXTL'
_computing_publication_material 'Bruker SHELXTL'
_computing_structure_refinement 'SHELXL-97 (Sheldrick, 1997)'
_computing_structure_solution 'SHELXS-97 (Sheldrick, 1990)'
_diffrn_ambient_temperature 153(2)
_diffrn_measured_fraction_theta_full 0.994
_diffrn_measured_fraction_theta_max 0.994
_diffrn_measurement_device_type 'Bruker SMART APEX CCD area detector'
_diffrn_measurement_method 'phi and omega scans'
_diffrn_radiation_monochromator graphite
_diffrn_radiation_source 'fine-focus sealed tube'
_diffrn_radiation_type MoK\a
_diffrn_radiation_wavelength 0.71073
_diffrn_reflns_av_R_equivalents 0.0580
_diffrn_reflns_av_sigmaI/netI 0.0610
_diffrn_reflns_limit_h_max 18
_diffrn_reflns_limit_h_min -19
_diffrn_reflns_limit_k_max 13
_diffrn_reflns_limit_k_min -12
_diffrn_reflns_limit_l_max 39
_diffrn_reflns_limit_l_min -40
_diffrn_reflns_number 37887
_diffrn_reflns_theta_full 32.48
_diffrn_reflns_theta_max 32.48
_diffrn_reflns_theta_min 1.54
_exptl_absorpt_coefficient_mu 4.207
_exptl_absorpt_correction_T_max 0.695455
_exptl_absorpt_correction_T_min 0.421907
_exptl_absorpt_correction_type empirical
_exptl_absorpt_process_details 'Bruker SADABS'
_exptl_crystal_colour greenish
_exptl_crystal_density_diffrn 1.761
_exptl_crystal_density_meas ?
_exptl_crystal_density_method 'not measured'
_exptl_crystal_description needle
_exptl_crystal_F_000 1504
_exptl_crystal_size_max 0.32
_exptl_crystal_size_mid 0.10
_exptl_crystal_size_min 0.09
_refine_diff_density_max 3.119
_refine_diff_density_min -2.568
_refine_diff_density_rms 0.226
_refine_ls_extinction_coef none
_refine_ls_extinction_method SHELXL
_refine_ls_goodness_of_fit_ref 1.294
_refine_ls_hydrogen_treatment mixed
_refine_ls_matrix_type full
_refine_ls_number_parameters 367
_refine_ls_number_reflns 10308
_refine_ls_number_restraints 0
_refine_ls_restrained_S_all 1.294
_refine_ls_R_factor_all 0.1018
_refine_ls_R_factor_gt 0.0820
_refine_ls_shift/su_max 0.008
_refine_ls_shift/su_mean 0.001
_refine_ls_structure_factor_coef Fsqd
_refine_ls_weighting_details 'calc w=1/[\s^2^(Fo^2^)+(0.0433P)^2^] where P=(Fo^2^+2Fc^2^)/3'
_refine_ls_weighting_scheme calc
_refine_ls_wR_factor_gt 0.1780
_refine_ls_wR_factor_ref 0.1832
_reflns_number_gt 7913
_reflns_number_total 10308
_reflns_threshold_expression >2sigma(I)
_cod_data_source_file om050393gsi20050516_054735.cif
_cod_data_source_block c20h31bf3n8o4psw
_cod_depositor_comments
;
The following automatic conversions were performed:

'_symmetry_cell_setting' value 'Monoclinic' changed to 'monoclinic'
according to /home/saulius/struct/CIF-dictionaries/cif_core.dic
dictionary named 'cif_core.dic' version 2.4.1 from 2010-06-29.

Automatic conversion script
Id: cif_fix_values 1715 2011-07-08 13:25:40Z adriana 

The following automatic conversions were performed:

'_exptl_crystal_density_meas' value 'not measured' was changed to '?'
- the value is perceived as not measured.

Automatic conversion script
Id: cif_fix_values 3008 2015-01-20 13:52:24Z robertas 
;
_cod_original_cell_volume 2874.9(6)
_cod_original_sg_symbol_H-M P2(1)/n
_cod_database_code 4075978

loop_
_symmetry_equiv_pos_as_xyz
'x, y, z'
'-x+1/2, y+1/2, -z+1/2'
'-x, -y, -z'
'x-1/2, -y-1/2, z-1/2'

loop_
_atom_site_label
_atom_site_type_symbol
_atom_site_fract_x
_atom_site_fract_y
_atom_site_fract_z
_atom_site_U_iso_or_equiv
_atom_site_adp_type
_atom_site_occupancy
_atom_site_symmetry_multiplicity
_atom_site_calc_flag
_atom_site_refinement_flags
H3 H 0.866(5) 0.304(8) 0.907(2) 0.000(15) Uiso 1 1 d .
H1B H 0.685(9) -0.234(13) 1.021(4) 0.05(3) Uiso 1 1 d .
W W 0.76396(3) 0.01040(3) 0.886028(13) 0.02753(10) Uani 1 1 d .
S S 0.8032(3) 0.5888(4) 0.14163(14) 0.0643(9) Uani 1 1 d .
P P 0.6250(2) 0.2162(3) 0.86472(11) 0.0426(6) Uani 1 1 d .
F1 F 0.8651(15) 0.5296(16) 0.2347(6) 0.188(8) Uani 1 1 d .
F2 F 0.6960(12) 0.5582(16) 0.2168(6) 0.165(7) Uani 1 1 d .
F3 F 0.7725(9) 0.3469(10) 0.1957(4) 0.114(4) Uani 1 1 d .
O1 O 0.7624(7) -0.0886(10) 0.7780(3) 0.056(2) Uani 1 1 d .
O2 O 0.8117(9) 0.7492(10) 0.1537(4) 0.082(3) Uani 1 1 d .
O3 O 0.9001(12) 0.5164(19) 0.1292(8) 0.170(8) Uani 1 1 d .
O4 O 0.7103(10) 0.5429(12) 0.1098(5) 0.099(4) Uani 1 1 d .
N1 N 0.9826(6) 0.0520(8) 0.8401(3) 0.0329(15) Uani 1 1 d .
N2 N 0.8322(5) -0.2022(7) 0.9224(3) 0.0249(13) Uani 1 1 d .
N3 N 0.8011(5) -0.2525(7) 0.9676(3) 0.0263(13) Uani 1 1 d .
N4 N 0.6210(5) -0.1257(8) 0.9000(3) 0.0335(16) Uani 1 1 d .
N5 N 0.6100(5) -0.1885(8) 0.9461(3) 0.0336(16) Uani 1 1 d .
N6 N 0.7599(5) 0.0874(7) 0.9659(3) 0.0270(13) Uani 1 1 d .
N7 N 0.7270(5) -0.0100(8) 1.0021(3) 0.0313(13) Uani 1 1 d .
N8 N 0.7610(5) -0.0509(8) 0.8219(3) 0.0299(14) Uani 1 1 d .
C1 C 0.9513(9) 0.1472(12) 0.8044(4) 0.045(2) Uani 1 1 d .
C2 C 0.8792(9) 0.2663(11) 0.8213(4) 0.048(3) Uani 1 1 d .
H2A H 0.8121 0.2682 0.7999 0.057 Uiso 1 1 calc R
H2B H 0.9117 0.3679 0.8213 0.057 Uiso 1 1 calc R
C3 C 0.8629(7) 0.2153(9) 0.8749(3) 0.0342(18) Uani 1 1 d .
C4 C 0.9321(6) 0.0831(8) 0.8871(3) 0.0257(15) Uani 1 1 d .
C5 C 1.0569(7) -0.0730(11) 0.8354(4) 0.039(2) Uani 1 1 d .
H5A H 1.1170 -0.0358 0.8195 0.058 Uiso 1 1 calc R
H5B H 1.0222 -0.1542 0.8153 0.058 Uiso 1 1 calc R
H5C H 1.0809 -0.1123 0.8685 0.058 Uiso 1 1 calc R
C6 C 0.9869(12) 0.1366(16) 0.7527(4) 0.069(4) Uani 1 1 d .
H6A H 1.0151 0.0353 0.7477 0.103 Uiso 1 1 calc R
H6B H 1.0412 0.2125 0.7491 0.103 Uiso 1 1 calc R
H6C H 0.9273 0.1552 0.7279 0.103 Uiso 1 1 calc R
C7 C 1.0102(6) 0.0766(10) 0.9343(3) 0.0294(16) Uani 1 1 d .
H7A H 0.9755 0.1109 0.9629 0.044 Uiso 1 1 calc R
H7B H 1.0700 0.1424 0.9301 0.044 Uiso 1 1 calc R
H7C H 1.0346 -0.0278 0.9399 0.044 Uiso 1 1 calc R
C8 C 0.8538(7) -0.3802(9) 0.9831(4) 0.0315(17) Uani 1 1 d .
H8 H 0.8448 -0.4358 1.0124 0.038 Uiso 1 1 calc R
C9 C 0.9239(7) -0.4155(9) 0.9482(4) 0.0339(18) Uani 1 1 d .
H9 H 0.9720 -0.4972 0.9492 0.041 Uiso 1 1 calc R
C10 C 0.9068(6) -0.3014(8) 0.9109(3) 0.0289(16) Uani 1 1 d .
H10 H 0.9427 -0.2956 0.8821 0.035 Uiso 1 1 calc R
C11 C 0.5195(7) -0.2732(11) 0.9422(5) 0.047(3) Uani 1 1 d .
H11 H 0.4941 -0.3297 0.9683 0.056 Uiso 1 1 calc R
C12 C 0.4713(8) -0.2624(13) 0.8936(5) 0.054(3) Uani 1 1 d .
H12 H 0.4071 -0.3073 0.8807 0.065 Uiso 1 1 calc R
C13 C 0.5378(7) -0.1710(11) 0.8679(4) 0.044(2) Uani 1 1 d .
H13 H 0.5266 -0.1450 0.8338 0.053 Uiso 1 1 calc R
C14 C 0.7248(7) 0.0631(10) 1.0461(4) 0.0349(18) Uani 1 1 d .
H14 H 0.7050 0.0196 1.0758 0.042 Uiso 1 1 calc R
C15 C 0.7563(7) 0.2126(10) 1.0405(4) 0.0356(19) Uani 1 1 d .
H15 H 0.7624 0.2900 1.0649 0.043 Uiso 1 1 calc R
C16 C 0.7772(6) 0.2238(9) 0.9906(4) 0.0322(18) Uani 1 1 d .
H16 H 0.8002 0.3135 0.9758 0.039 Uiso 1 1 calc R
C17 C 0.5604(10) 0.2051(15) 0.8004(5) 0.064(3) Uani 1 1 d .
H17A H 0.4993 0.2721 0.7970 0.097 Uiso 1 1 calc R
H17B H 0.5380 0.1007 0.7931 0.097 Uiso 1 1 calc R
H17C H 0.6097 0.2366 0.7771 0.097 Uiso 1 1 calc R
C18 C 0.6607(11) 0.4196(12) 0.8677(5) 0.067(4) Uani 1 1 d .
H18A H 0.6976 0.4425 0.9003 0.101 Uiso 1 1 calc R
H18B H 0.5971 0.4813 0.8625 0.101 Uiso 1 1 calc R
H18C H 0.7063 0.4427 0.8418 0.101 Uiso 1 1 calc R
C19 C 0.5171(9) 0.2082(15) 0.9047(6) 0.069(4) Uani 1 1 d .
H19A H 0.4701 0.2944 0.8973 0.104 Uiso 1 1 calc R
H19B H 0.5458 0.2124 0.9397 0.104 Uiso 1 1 calc R
H19C H 0.4781 0.1136 0.8985 0.104 Uiso 1 1 calc R
C20 C 0.7905(18) 0.4980(18) 0.2016(8) 0.097(6) Uani 1 1 d .
B B 0.7022(8) -0.1809(11) 0.9888(4) 0.0317(19) Uani 1 1 d .

loop_
_atom_site_aniso_label
_atom_site_aniso_U_11
_atom_site_aniso_U_22
_atom_site_aniso_U_33
_atom_site_aniso_U_23
_atom_site_aniso_U_13
_atom_site_aniso_U_12
W 0.03019(15) 0.01574(13) 0.03576(17) -0.00230(13) -0.00096(11) 0.00204(12)
S 0.070(2) 0.0524(16) 0.075(2) -0.0155(15) 0.0301(17) -0.0327(15)
P 0.0349(12) 0.0322(11) 0.0584(16) -0.0024(11) -0.0064(11) 0.0138(9)
F1 0.249(18) 0.135(11) 0.150(12) 0.040(9) -0.131(12) -0.046(11)
F2 0.178(13) 0.124(10) 0.224(15) 0.001(10) 0.162(13) 0.001(9)
F3 0.134(9) 0.049(5) 0.158(10) 0.034(5) 0.013(7) 0.002(5)
O1 0.062(5) 0.066(5) 0.039(4) -0.018(4) -0.002(4) -0.009(4)
O2 0.115(8) 0.046(5) 0.089(7) -0.017(4) 0.029(6) -0.044(5)
O3 0.106(10) 0.161(15) 0.27(2) -0.084(14) 0.133(13) -0.023(10)
O4 0.104(9) 0.059(6) 0.123(10) 0.008(6) -0.034(7) -0.036(6)
N1 0.037(4) 0.028(3) 0.033(4) -0.001(3) 0.003(3) -0.012(3)
N2 0.017(3) 0.019(3) 0.041(4) 0.000(2) 0.011(3) -0.001(2)
N3 0.024(3) 0.018(3) 0.039(4) 0.002(2) 0.014(3) 0.000(2)
N4 0.015(3) 0.032(3) 0.054(5) -0.015(3) 0.006(3) 0.002(2)
N5 0.015(3) 0.030(3) 0.058(5) -0.011(3) 0.014(3) -0.006(2)
N6 0.019(3) 0.020(3) 0.042(4) 0.000(3) 0.001(3) 0.001(2)
N7 0.030(3) 0.025(3) 0.040(4) -0.002(3) 0.008(3) 0.000(3)
N8 0.029(3) 0.026(3) 0.033(4) -0.002(3) -0.006(3) -0.002(2)
C1 0.053(6) 0.044(5) 0.035(5) 0.005(4) -0.004(4) -0.027(5)
C2 0.067(7) 0.033(4) 0.041(5) 0.014(4) -0.005(5) -0.018(5)
C3 0.043(5) 0.018(3) 0.041(5) 0.008(3) -0.004(4) -0.002(3)
C4 0.023(3) 0.022(3) 0.032(4) 0.001(3) 0.003(3) -0.008(3)
C5 0.029(4) 0.041(5) 0.048(5) -0.005(4) 0.016(4) -0.008(4)
C6 0.107(11) 0.068(8) 0.032(6) 0.006(5) 0.014(6) -0.028(8)
C7 0.022(3) 0.032(4) 0.034(4) 0.003(3) 0.003(3) -0.005(3)
C8 0.030(4) 0.018(3) 0.046(5) 0.003(3) 0.003(3) 0.003(3)
C9 0.028(4) 0.016(3) 0.057(6) 0.001(3) 0.005(4) 0.004(3)
C10 0.017(3) 0.022(3) 0.050(5) -0.003(3) 0.013(3) 0.002(3)
C11 0.022(4) 0.040(5) 0.081(8) -0.022(5) 0.023(4) -0.010(3)
C12 0.027(4) 0.050(6) 0.087(9) -0.035(6) 0.014(5) -0.008(4)
C13 0.026(4) 0.041(5) 0.063(6) -0.024(5) -0.006(4) 0.002(4)
C14 0.030(4) 0.037(4) 0.039(5) -0.008(4) 0.012(3) -0.002(3)
C15 0.030(4) 0.033(4) 0.044(5) -0.015(4) 0.008(4) -0.001(3)
C16 0.025(4) 0.023(3) 0.049(5) -0.008(3) 0.011(3) 0.002(3)
C17 0.053(7) 0.054(7) 0.080(9) 0.002(6) -0.022(6) 0.014(6)
C18 0.072(8) 0.028(5) 0.094(10) -0.002(5) -0.026(7) 0.018(5)
C19 0.045(7) 0.060(7) 0.105(11) -0.015(7) 0.019(7) 0.024(6)
C20 0.127(16) 0.054(9) 0.104(13) 0.015(8) -0.020(12) -0.014(9)
B 0.028(4) 0.027(4) 0.044(5) -0.003(4) 0.017(4) -0.004(3)

loop_
_atom_type_symbol
_atom_type_description
_atom_type_scat_dispersion_real
_atom_type_scat_dispersion_imag
_atom_type_scat_source
C C 0.0033 0.0016 'International Tables Vol C Tables 4.2.6.8 and 6.1.1.4'
H H 0.0000 0.0000 'International Tables Vol C Tables 4.2.6.8 and 6.1.1.4'
B B 0.0013 0.0007 'International Tables Vol C Tables 4.2.6.8 and 6.1.1.4'
N N 0.0061 0.0033 'International Tables Vol C Tables 4.2.6.8 and 6.1.1.4'
O O 0.0106 0.0060 'International Tables Vol C Tables 4.2.6.8 and 6.1.1.4'
F F 0.0171 0.0103 'International Tables Vol C Tables 4.2.6.8 and 6.1.1.4'
P P 0.1023 0.0942 'International Tables Vol C Tables 4.2.6.8 and 6.1.1.4'
S S 0.1246 0.1234 'International Tables Vol C Tables 4.2.6.8 and 6.1.1.4'
W W -0.8490 6.8722 'International Tables Vol C Tables 4.2.6.8 and 6.1.1.4'

loop_
_geom_angle_atom_site_label_1
_geom_angle_atom_site_label_2
_geom_angle_atom_site_label_3
_geom_angle
N8 W C3 93.9(3)
N8 W C4 91.3(3)
C3 W C4 38.5(3)
N8 W N2 98.0(3)
C3 W N2 121.9(3)
C4 W N2 84.4(2)
N8 W N4 93.6(3)
C3 W N4 158.6(3)
C4 W N4 161.0(3)
N2 W N4 76.8(2)
N8 W N6 177.5(3)
C3 W N6 87.5(3)
C4 W N6 91.1(3)
N2 W N6 83.1(2)
N4 W N6 84.4(3)
N8 W P 92.8(2)
C3 W P 77.9(2)
C4 W P 116.4(2)
N2 W P 156.41(17)
N4 W P 81.69(19)
N6 W P 85.35(17)
O2 S O4 116.2(7)
O2 S O3 115.4(8)
O4 S O3 114.0(9)
O2 S C20 103.7(7)
O4 S C20 105.1(8)
O3 S C20 99.6(11)
C19 P C18 102.1(7)
C19 P C17 104.9(7)
C18 P C17 100.2(6)
C19 P W 112.8(4)
C18 P W 120.8(4)
C17 P W 114.0(4)
C1 N1 C5 124.8(9)
C1 N1 C4 112.2(8)
C5 N1 C4 123.1(7)
C10 N2 N3 105.5(6)
C10 N2 W 133.6(6)
N3 N2 W 120.9(4)
C8 N3 N2 110.9(6)
C8 N3 B 127.9(7)
N2 N3 B 120.2(6)
C13 N4 N5 108.0(8)
C13 N4 W 130.3(7)
N5 N4 W 121.5(5)
C11 N5 N4 108.2(8)
C11 N5 B 130.3(9)
N4 N5 B 120.5(6)
C16 N6 N7 103.9(7)
C16 N6 W 134.6(6)
N7 N6 W 121.3(5)
C14 N7 N6 110.9(7)
C14 N7 B 129.4(8)
N6 N7 B 119.7(7)
O1 N8 W 177.3(7)
N1 C1 C2 112.1(9)
N1 C1 C6 122.7(11)
C2 C1 C6 125.2(10)
C1 C2 C3 103.2(8)
C4 C3 C2 107.5(8)
C4 C3 W 70.8(4)
C2 C3 W 119.4(6)
C3 C4 N1 104.8(7)
C3 C4 C7 122.5(7)
N1 C4 C7 113.1(7)
C3 C4 W 70.7(5)
N1 C4 W 115.6(5)
C7 C4 W 122.8(5)
N3 C8 C9 108.0(8)
C8 C9 C10 104.8(7)
N2 C10 C9 110.8(7)
N5 C11 C12 108.9(10)
C11 C12 C13 105.7(9)
N4 C13 C12 109.2(10)
N7 C14 C15 108.8(8)
C14 C15 C16 104.9(8)
N6 C16 C15 111.5(8)
F1 C20 F3 113.9(16)
F1 C20 F2 109(2)
F3 C20 F2 105.0(16)
F1 C20 S 113.5(15)
F3 C20 S 110.6(14)
F2 C20 S 104.4(12)
N5 B N7 109.2(7)
N5 B N3 106.9(7)
N7 B N3 108.3(6)

loop_
_geom_bond_atom_site_label_1
_geom_bond_atom_site_label_2
_geom_bond_distance
W N8 1.779(7)
W C3 2.204(8)
W C4 2.206(7)
W N2 2.209(6)
W N4 2.213(7)
W N6 2.227(7)
W P 2.519(2)
S O2 1.426(9)
S O4 1.428(10)
S O3 1.439(12)
S C20 1.797(19)
P C19 1.810(13)
P C18 1.815(11)
P C17 1.816(12)
F1 C20 1.25(2)
F2 C20 1.40(2)
F3 C20 1.333(17)
O1 N8 1.212(9)
N1 C1 1.286(12)
N1 C5 1.443(12)
N1 C4 1.481(11)
N2 C10 1.330(9)
N2 N3 1.371(9)
N3 C8 1.331(10)
N3 B 1.547(11)
N4 C13 1.338(11)
N4 N5 1.359(11)
N5 C11 1.349(10)
N5 B 1.538(13)
N6 C16 1.356(10)
N6 N7 1.374(9)
N7 C14 1.331(11)
N7 B 1.545(11)
C1 C2 1.473(16)
C1 C6 1.490(15)
C2 C3 1.521(13)
C3 C4 1.454(11)
C4 C7 1.513(11)
C8 C9 1.378(12)
C9 C10 1.398(12)
C11 C12 1.371(17)
C12 C13 1.382(16)
C14 C15 1.365(13)
C15 C16 1.380(13)
